data_7059429
loop_
_publ_author_name
'Yan, Tingou'
'Cheng, Guangbin'
'Yang, Hongwei'

_publ_section_title
;
 1,3,4-Oxadiazole based thermostable energetic materials: synthesis and
 structure--property relationship
;
_journal_issue 16
_journal_name_full 'New Journal of Chemistry'
_journal_page_first 6643
_journal_page_last 6651
_journal_paper_doi 10.1039/D0NJ00518E
_journal_volume 44
_journal_year 2020
_chemical_formula_moiety 'C10 H2 N12 O10'
_chemical_formula_sum 'C10 H2 N12 O10'
_chemical_formula_weight 450.24
_space_group_crystal_system monoclinic
_space_group_IT_number 14
_space_group_name_Hall '-P 2ybc'
_space_group_name_H-M_alt 'P 1 21/c 1'
_atom_sites_solution_hydrogens geom
_atom_sites_solution_primary dual
_audit_creation_date 2019-04-09
_audit_creation_method
;
Olex2 1.2
(compiled 2018.05.29 svn.r3508 for OlexSys, GUI svn.r5506)
;
_audit_update_record
;
2019-10-18 deposited with the CCDC.	2020-03-26 downloaded from the CCDC.
;
_cell_angle_alpha 90
_cell_angle_beta 107.7500(10)
_cell_angle_gamma 90
_cell_formula_units_Z 2
_cell_length_a 12.6220(4)
_cell_length_b 5.8838(2)
_cell_length_c 11.1302(3)
_cell_measurement_reflns_used 4987
_cell_measurement_temperature 100
_cell_measurement_theta_max 26.345
_cell_measurement_theta_min 3.389
_cell_volume 787.24(4)
_computing_cell_refinement 'SAINT V8.38A (?, 2016)'
_computing_data_reduction 'SAINT V8.38A (?, 2016)'
_computing_molecular_graphics 'Olex2 (Dolomanov et al., 2009)'
_computing_publication_material 'Olex2 (Dolomanov et al., 2009)'
_computing_structure_refinement 'ShelXL (Sheldrick, 2015)'
_computing_structure_solution 'ShelXT (Sheldrick, 2015)'
_diffrn_ambient_temperature 100.0
_diffrn_measured_fraction_theta_full 0.994
_diffrn_measured_fraction_theta_max 0.991
_diffrn_measurement_device_type 'Bruker APEX-II CCD'
_diffrn_measurement_method '\f and \w scans'
_diffrn_radiation_type MoK\a
_diffrn_radiation_wavelength 0.71073
_diffrn_reflns_av_R_equivalents 0.0187
_diffrn_reflns_av_unetI/netI 0.0248
_diffrn_reflns_Laue_measured_fraction_full 0.994
_diffrn_reflns_Laue_measured_fraction_max 0.991
_diffrn_reflns_limit_h_max 15
_diffrn_reflns_limit_h_min 0
_diffrn_reflns_limit_k_max 7
_diffrn_reflns_limit_k_min -7
_diffrn_reflns_limit_l_max 13
_diffrn_reflns_limit_l_min -13
_diffrn_reflns_number 2997
_diffrn_reflns_point_group_measured_fraction_full 0.994
_diffrn_reflns_point_group_measured_fraction_max 0.991
_diffrn_reflns_theta_full 25.242
_diffrn_reflns_theta_max 26.374
_diffrn_reflns_theta_min 3.389
_diffrn_standards_number 0
_exptl_absorpt_coefficient_mu 0.172
_exptl_absorpt_correction_T_max 0.745370
_exptl_absorpt_correction_T_min 0.670623
_exptl_absorpt_correction_type multi-scan
_exptl_absorpt_process_details
;
 TWINABS-2012/1 (Bruker,2012) was used for absorption correction.

Final HKLF 4 output contains 17104 reflections, Rint = 0.0348
 (11791 with I > 3sig(I), Rint = 0.0325)
;
_exptl_crystal_colour colourless
_exptl_crystal_colour_primary colourless
_exptl_crystal_density_diffrn 1.899
_exptl_crystal_description block
_exptl_crystal_F_000 452
_exptl_crystal_size_max 0.15
_exptl_crystal_size_mid 0.12
_exptl_crystal_size_min 0.08
_refine_diff_density_max 0.351
_refine_diff_density_min -0.287
_refine_diff_density_rms 0.046
_refine_ls_extinction_method none
_refine_ls_goodness_of_fit_ref 1.040
_refine_ls_hydrogen_treatment constr
_refine_ls_matrix_type full
_refine_ls_number_parameters 145
_refine_ls_number_reflns 1600
_refine_ls_number_restraints 0
_refine_ls_restrained_S_all 1.040
_refine_ls_R_factor_all 0.0345
_refine_ls_R_factor_gt 0.0304
_refine_ls_shift/su_max 0.000
_refine_ls_shift/su_mean 0.000
_refine_ls_structure_factor_coef Fsqd
_refine_ls_weighting_details 'w=1/[\s^2^(Fo^2^)+(0.0322P)^2^+0.4703P] where P=(Fo^2^+2Fc^2^)/3'
_refine_ls_weighting_scheme calc
_refine_ls_wR_factor_gt 0.0725
_refine_ls_wR_factor_ref 0.0754
_reflns_Friedel_coverage 0.000
_reflns_number_gt 1441
_reflns_number_total 1600
_reflns_threshold_expression 'I > 2\s(I)'
_cod_data_source_file d0nj00518e2.cif
_cod_data_source_block ff
_cod_depositor_comments
;Adding full bibliography for 7059427--7059434.cif.

 Adding full bibliography for 7059427--7059434.cif.
;
_cod_database_code 7059429
_shelx_shelxl_version_number 2018/3
_shelx_space_group_comment
;
The symmetry employed for this shelxl refinement is uniquely defined
by the following loop, which should always be used as a source of
symmetry information in preference to the above space-group names.
They are only intended as comments.
;
_shelx_estimated_absorpt_t_max 0.986
_shelx_estimated_absorpt_t_min 0.975
_olex2_refinement_description
;
1. Fixed Uiso
 At 1.2 times of:
  All C(H) groups
2.a Aromatic/amide H refined with riding coordinates:
 C3(H3)
;
_olex2_submission_special_instructions 'No special instructions were received'

loop_
_space_group_symop_operation_xyz
'x, y, z'
'-x, y+1/2, -z+1/2'
'-x, -y, -z'
'x, -y-1/2, z-1/2'

loop_
_atom_site_label
_atom_site_type_symbol
_atom_site_fract_x
_atom_site_fract_y
_atom_site_fract_z
_atom_site_U_iso_or_equiv
_atom_site_adp_type
_atom_site_occupancy
_atom_site_site_symmetry_order
_atom_site_calc_flag
_atom_site_refinement_flags_posn
_atom_site_refinement_flags_adp
_atom_site_refinement_flags_occupancy
_atom_site_disorder_assembly
_atom_site_disorder_group
O5 O 0.61460(7) 0.55082(16) 0.14116(8) 0.0140(2) Uani 1 1 d . . . . .
O4 O 0.83222(8) 0.07854(17) 0.65169(9) 0.0208(2) Uani 1 1 d . . . . .
O3 O 0.97277(8) 0.31421(17) 0.70648(9) 0.0193(2) Uani 1 1 d . . . . .
O1 O 0.88934(8) 0.99346(17) 0.40071(9) 0.0202(2) Uani 1 1 d . . . . .
O2 O 0.74065(9) 0.92513(17) 0.24381(9) 0.0229(2) Uani 1 1 d . . . . .
N1 N 0.73726(9) 0.3218(2) 0.44944(10) 0.0149(3) Uani 1 1 d . . . . .
N2 N 0.82955(9) 0.3941(2) 0.53787(10) 0.0145(2) Uani 1 1 d . . . . .
N6 N 0.80908(9) 0.8749(2) 0.34439(11) 0.0159(3) Uani 1 1 d . . . . .
N3 N 0.88269(9) 0.2470(2) 0.64182(10) 0.0156(3) Uani 1 1 d . . . . .
N4 N 0.53624(9) 0.3212(2) 0.24698(10) 0.0173(3) Uani 1 1 d . . . . .
N5 N 0.46792(9) 0.3305(2) 0.12178(10) 0.0176(3) Uani 1 1 d . . . . .
C4 C 0.61966(11) 0.4523(2) 0.25279(12) 0.0136(3) Uani 1 1 d . . . . .
C5 C 0.51774(10) 0.4658(2) 0.06563(12) 0.0142(3) Uani 1 1 d . . . . .
C2 C 0.79726(11) 0.6619(2) 0.40260(12) 0.0139(3) Uani 1 1 d . . . . .
C1 C 0.71582(10) 0.4870(2) 0.36420(12) 0.0137(3) Uani 1 1 d . . . . .
C3 C 0.86992(11) 0.5963(2) 0.51527(12) 0.0148(3) Uani 1 1 d . . . . .
H3 H 0.933821 0.674614 0.565808 0.018 Uiso 1 1 calc R . . . .

loop_
_atom_site_aniso_label
_atom_site_aniso_U_11
_atom_site_aniso_U_22
_atom_site_aniso_U_33
_atom_site_aniso_U_23
_atom_site_aniso_U_13
_atom_site_aniso_U_12
O5 0.0120(4) 0.0174(5) 0.0111(4) 0.0002(4) 0.0012(3) -0.0007(4)
O4 0.0191(5) 0.0200(5) 0.0221(5) 0.0058(4) 0.0043(4) -0.0018(4)
O3 0.0154(5) 0.0210(5) 0.0165(5) -0.0015(4) -0.0026(4) 0.0003(4)
O1 0.0164(5) 0.0185(5) 0.0249(5) -0.0019(4) 0.0049(4) -0.0046(4)
O2 0.0270(6) 0.0207(5) 0.0165(5) 0.0039(4) -0.0001(4) -0.0019(4)
N1 0.0127(5) 0.0170(6) 0.0130(5) -0.0011(4) 0.0011(4) 0.0003(4)
N2 0.0130(5) 0.0163(6) 0.0118(5) 0.0006(4) 0.0002(4) 0.0007(4)
N6 0.0158(6) 0.0161(6) 0.0161(5) -0.0011(5) 0.0052(4) 0.0004(4)
N3 0.0161(6) 0.0175(6) 0.0128(5) 0.0010(5) 0.0038(4) 0.0032(5)
N4 0.0165(6) 0.0188(6) 0.0136(6) 0.0012(5) 0.0004(4) -0.0020(5)
N5 0.0162(6) 0.0193(6) 0.0139(5) 0.0014(5) -0.0002(4) -0.0024(5)
C4 0.0145(6) 0.0132(6) 0.0124(6) 0.0012(5) 0.0029(5) 0.0026(5)
C5 0.0113(6) 0.0150(6) 0.0143(7) -0.0016(5) 0.0010(5) 0.0006(5)
C2 0.0132(6) 0.0148(6) 0.0138(6) -0.0003(5) 0.0046(5) 0.0012(5)
C1 0.0136(6) 0.0151(6) 0.0128(6) -0.0002(5) 0.0048(5) 0.0020(5)
C3 0.0136(6) 0.0151(6) 0.0154(6) -0.0029(5) 0.0042(5) 0.0001(5)

loop_
_atom_type_symbol
_atom_type_description
_atom_type_scat_dispersion_real
_atom_type_scat_dispersion_imag
_atom_type_scat_source
C C 0.0033 0.0016 'International Tables Vol C Tables 4.2.6.8 and 6.1.1.4'
H H 0.0000 0.0000 'International Tables Vol C Tables 4.2.6.8 and 6.1.1.4'
N N 0.0061 0.0033 'International Tables Vol C Tables 4.2.6.8 and 6.1.1.4'
O O 0.0106 0.0060 'International Tables Vol C Tables 4.2.6.8 and 6.1.1.4'

loop_
_geom_angle_atom_site_label_1
_geom_angle_atom_site_label_2
_geom_angle_atom_site_label_3
_geom_angle
_geom_angle_site_symmetry_1
_geom_angle_site_symmetry_3
_geom_angle_publ_flag
C5 O5 C4 101.12(10) . . ?
C1 N1 N2 103.52(11) . . ?
N1 N2 N3 119.08(11) . . ?
N1 N2 C3 115.81(11) . . ?
C3 N2 N3 124.89(11) . . ?
O1 N6 C2 116.48(11) . . ?
O2 N6 O1 124.75(12) . . ?
O2 N6 C2 118.76(11) . . ?
O4 N3 O3 130.01(12) . . ?
O4 N3 N2 116.13(11) . . ?
O3 N3 N2 113.86(11) . . ?
C4 N4 N5 105.81(11) . . ?
C5 N5 N4 105.28(11) . . ?
O5 C4 C1 120.88(11) . . ?
N4 C4 O5 113.58(11) . . ?
N4 C4 C1 125.44(12) . . ?
O5 C5 C5 117.88(14) . 3_665 ?
N5 C5 O5 114.20(11) . . ?
N5 C5 C5 127.91(15) . 3_665 ?
C1 C2 N6 131.16(12) . . ?
C3 C2 N6 121.82(12) . . ?
C3 C2 C1 107.01(12) . . ?
N1 C1 C4 116.11(12) . . ?
N1 C1 C2 110.08(11) . . ?
C2 C1 C4 133.78(12) . . ?
N2 C3 C2 103.58(11) . . ?
N2 C3 H3 128.2 . . ?
C2 C3 H3 128.2 . . ?

loop_
_geom_bond_atom_site_label_1
_geom_bond_atom_site_label_2
_geom_bond_distance
_geom_bond_site_symmetry_2
_geom_bond_publ_flag
O5 C4 1.3547(15) . ?
O5 C5 1.3509(15) . ?
O4 N3 1.2010(15) . ?
O3 N3 1.2118(15) . ?
O1 N6 1.2325(15) . ?
O2 N6 1.2236(15) . ?
N1 N2 1.3446(15) . ?
N1 C1 1.3272(17) . ?
N2 N3 1.4370(15) . ?
N2 C3 1.3478(17) . ?
N6 C2 1.4389(17) . ?
N4 N5 1.3984(15) . ?
N4 C4 1.2907(17) . ?
N5 C5 1.2882(18) . ?
C4 C1 1.4610(17) . ?
C5 C5 1.448(3) 3_665 ?
C2 C1 1.4253(18) . ?
C2 C3 1.3644(18) . ?
C3 H3 0.9500 . ?
